data_4338267
loop_
_publ_author_name
'M\;aczka, Miros\/law'
'Ciupa, Aneta'
'G\;agor, Anna'
'Sieradzki, Adam'
'Pikul, Adam'
'Macalik, Bogus\/law'
'Drozd, Marek'

_publ_section_title
;
 Perovskite Metal Formate Framework of [NH2-CH(+)-NH2]Mn(HCOO)3]: Phase
 Transition, Magnetic, Dielectric, and Phonon Properties.
;
_journal_issue 10
_journal_name_full 'Inorganic chemistry'
_journal_page_first 5260
_journal_page_last 5268
_journal_paper_doi 10.1021/ic500479e
_journal_volume 53
_journal_year 2014
_chemical_formula_sum 'C4 H8 Mn N2 O6'
_chemical_formula_weight 235.06
_chemical_name_systematic
; 
 ? 
;
_space_group_IT_number 15
_symmetry_cell_setting monoclinic
_symmetry_space_group_name_Hall '-C 2yc'
_symmetry_space_group_name_H-M 'C 1 2/c 1'
_atom_sites_solution_hydrogens geom
_atom_sites_solution_primary direct
_atom_sites_solution_secondary difmap
_audit_creation_method SHELXL-97
_cell_angle_alpha 90.00
_cell_angle_beta 119.664(4)
_cell_angle_gamma 90.00
_cell_formula_units_Z 4
_cell_length_a 13.8035(7)
_cell_length_b 8.6913(4)
_cell_length_c 8.4626(4)
_cell_measurement_reflns_used 1067
_cell_measurement_temperature 295(2)
_cell_measurement_theta_max 28.23
_cell_measurement_theta_min 4.55
_cell_volume 882.20(8)
_computing_structure_refinement 'SHELXL-97 (Sheldrick, 1997)'
_computing_structure_solution 'SHELXS-97 (Sheldrick, 1990)'
_diffrn_ambient_temperature 295(2)
_diffrn_measured_fraction_theta_full 0.980
_diffrn_measured_fraction_theta_max 0.979
_diffrn_radiation_monochromator graphite
_diffrn_radiation_source 'fine-focus sealed tube'
_diffrn_radiation_type MoK\a
_diffrn_radiation_wavelength 0.71073
_diffrn_reflns_av_R_equivalents 0.0267
_diffrn_reflns_av_sigmaI/netI 0.0207
_diffrn_reflns_limit_h_max 18
_diffrn_reflns_limit_h_min -16
_diffrn_reflns_limit_k_max 10
_diffrn_reflns_limit_k_min -11
_diffrn_reflns_limit_l_max 10
_diffrn_reflns_limit_l_min -11
_diffrn_reflns_number 5358
_diffrn_reflns_theta_full 25.00
_diffrn_reflns_theta_max 28.23
_diffrn_reflns_theta_min 4.55
_exptl_absorpt_coefficient_mu 1.499
_exptl_absorpt_correction_T_max 1.00000
_exptl_absorpt_correction_T_min 0.87100
_exptl_absorpt_correction_type multi-scan
_exptl_absorpt_process_details
;
CrysAlisPro, Oxford Diffraction Ltd.,
Version 1.171.34.44 (release 25-10-2010 CrysAlis171 .NET)
(compiled Oct 25 2010,18:11:34)
Empirical absorption correction using spherical harmonics,
 implemented in SCALE3 ABSPACK scaling algorithm.
;
_exptl_crystal_colour pink
_exptl_crystal_density_diffrn 1.770
_exptl_crystal_density_method 'not measured'
_exptl_crystal_description plate
_exptl_crystal_F_000 476
_exptl_crystal_size_max 0.23
_exptl_crystal_size_mid 0.1
_exptl_crystal_size_min 0.08
_refine_diff_density_max 0.843
_refine_diff_density_min -0.441
_refine_diff_density_rms 0.063
_refine_ls_extinction_coef 0.0068(15)
_refine_ls_extinction_expression Fc^*^=kFc[1+0.001xFc^2^\l^3^/sin(2\q)]^-1/4^
_refine_ls_extinction_method SHELXL
_refine_ls_goodness_of_fit_ref 1.086
_refine_ls_hydrogen_treatment mixed
_refine_ls_matrix_type full
_refine_ls_number_parameters 65
_refine_ls_number_reflns 1067
_refine_ls_number_restraints 1
_refine_ls_restrained_S_all 1.086
_refine_ls_R_factor_all 0.0323
_refine_ls_R_factor_gt 0.0274
_refine_ls_shift/su_max 0.000
_refine_ls_shift/su_mean 0.000
_refine_ls_structure_factor_coef Fsqd
_refine_ls_weighting_details 'calc w=1/[\s^2^(Fo^2^)+(0.0350P)^2^+0.9000P] where P=(Fo^2^+2Fc^2^)/3'
_refine_ls_weighting_scheme calc
_refine_ls_wR_factor_gt 0.0727
_refine_ls_wR_factor_ref 0.0758
_reflns_number_gt 932
_reflns_number_total 1067
_reflns_threshold_expression >2sigma(I)
_cod_data_source_file ic500479e_si_003.cif
_cod_data_source_block c2c
_cod_depositor_comments 'Adding full bibliography for 4338266--4338268.cif.'
_cod_original_cell_volume 882.20(7)
_cod_original_sg_symbol_H-M C2/c
_cod_database_code 4338267

loop_
_symmetry_equiv_pos_as_xyz
'x, y, z'
'-x, y, -z+1/2'
'x+1/2, y+1/2, z'
'-x+1/2, y+1/2, -z+1/2'
'-x, -y, -z'
'x, -y, z-1/2'
'-x+1/2, -y+1/2, -z'
'x+1/2, -y+1/2, z-1/2'

loop_
_atom_site_label
_atom_site_type_symbol
_atom_site_fract_x
_atom_site_fract_y
_atom_site_fract_z
_atom_site_U_iso_or_equiv
_atom_site_adp_type
_atom_site_occupancy
_atom_site_symmetry_multiplicity
_atom_site_calc_flag
_atom_site_refinement_flags
Mn1 Mn 0.2500 0.2500 0.0000 0.02358(18) Uani 1 2 d S
O1 O 0.18204(12) 0.45814(17) 0.05167(18) 0.0381(4) Uani 1 1 d .
O2 O 0.29546(13) 0.15208(16) 0.26439(18) 0.0379(4) Uani 1 1 d .
O3 O 0.41192(11) 0.36655(17) 0.1399(2) 0.0384(4) Uani 1 1 d .
C1 C 0.5000 0.3013(4) 0.2500 0.0366(6) Uani 1 2 d S
H1 H 0.5000 0.1943 0.2500 0.044 Uiso 1 2 calc SR
C2 C 0.22082(19) 0.5193(2) 0.2025(3) 0.0380(5) Uani 1 1 d .
H2 H 0.2674 0.4587 0.3021 0.046 Uiso 1 1 calc R
N1 N 0.0698(2) 0.8047(3) -0.1041(3) 0.0601(7) Uani 0.90 1 d P
H1A H 0.1148 0.7487 -0.0118 0.072 Uiso 0.90 1 d P
H1B H 0.0732 0.9017 -0.0982 0.072 Uiso 0.90 1 d P
C3 C 0.0000 0.7370(4) -0.2500 0.0519(9) Uani 1 2 d SD
N2 N 0.0000 0.5899(4) -0.2500 0.044(3) Uiso 0.20 2 d SPD
H3A H 0.0460 0.5404 -0.1538 0.053 Uiso 0.20 1 calc PR

loop_
_atom_site_aniso_label
_atom_site_aniso_U_11
_atom_site_aniso_U_22
_atom_site_aniso_U_33
_atom_site_aniso_U_23
_atom_site_aniso_U_13
_atom_site_aniso_U_12
Mn1 0.0251(2) 0.0212(2) 0.0203(2) -0.00055(12) 0.00803(16) -0.00024(13)
O1 0.0433(8) 0.0341(8) 0.0296(7) -0.0063(5) 0.0125(6) 0.0082(6)
O2 0.0533(9) 0.0293(7) 0.0273(7) 0.0018(5) 0.0170(6) -0.0056(6)
O3 0.0261(7) 0.0334(8) 0.0417(8) 0.0033(6) 0.0062(6) -0.0017(6)
C1 0.0291(14) 0.0276(13) 0.0455(16) 0.000 0.0127(12) 0.000
C2 0.0462(11) 0.0342(11) 0.0251(9) 0.0008(8) 0.0112(8) 0.0130(9)
N1 0.0653(16) 0.0448(13) 0.0385(12) 0.0047(10) 0.0016(11) -0.0020(12)
C3 0.052(2) 0.045(2) 0.0429(19) 0.000 0.0114(16) 0.000

loop_
_atom_type_symbol
_atom_type_description
_atom_type_scat_dispersion_real
_atom_type_scat_dispersion_imag
_atom_type_scat_source
C C 0.0033 0.0016 'International Tables Vol C Tables 4.2.6.8 and 6.1.1.4'
H H 0.0000 0.0000 'International Tables Vol C Tables 4.2.6.8 and 6.1.1.4'
N N 0.0061 0.0033 'International Tables Vol C Tables 4.2.6.8 and 6.1.1.4'
O O 0.0106 0.0060 'International Tables Vol C Tables 4.2.6.8 and 6.1.1.4'
Mn Mn 0.3368 0.7283 'International Tables Vol C Tables 4.2.6.8 and 6.1.1.4'

loop_
_geom_angle_atom_site_label_1
_geom_angle_atom_site_label_2
_geom_angle_atom_site_label_3
_geom_angle
_geom_angle_site_symmetry_1
_geom_angle_site_symmetry_3
O2 Mn1 O2 180.00(10) 7 .
O2 Mn1 O1 92.99(5) 7 7
O2 Mn1 O1 87.01(5) . 7
O2 Mn1 O1 87.01(5) 7 .
O2 Mn1 O1 92.99(5) . .
O1 Mn1 O1 180.00(8) 7 .
O2 Mn1 O3 85.83(6) 7 7
O2 Mn1 O3 94.17(6) . 7
O1 Mn1 O3 86.16(6) 7 7
O1 Mn1 O3 93.84(6) . 7
O2 Mn1 O3 94.17(6) 7 .
O2 Mn1 O3 85.83(6) . .
O1 Mn1 O3 93.84(6) 7 .
O1 Mn1 O3 86.16(6) . .
O3 Mn1 O3 180.00(14) 7 .
C2 O1 Mn1 123.76(13) . .
C2 O2 Mn1 127.38(13) 4_545 .
C1 O3 Mn1 123.46(15) . .
O3 C1 O3 125.7(3) 2_655 .
O3 C1 H1 117.1 2_655 .
O3 C1 H1 117.1 . .
O1 C2 O2 127.11(19) . 4
O1 C2 H2 116.4 . .
O2 C2 H2 116.4 4 .
C3 N1 H1A 118.3 . .
C3 N1 H1B 120.8 . .
H1A N1 H1B 120.9 . .
N1 C3 N1 124.9(4) . 2_554
N1 C3 N2 117.53(18) . .
N1 C3 N2 117.53(18) 2_554 .
C3 N2 H3A 120.0 . .

loop_
_geom_bond_atom_site_label_1
_geom_bond_atom_site_label_2
_geom_bond_distance
_geom_bond_site_symmetry_2
Mn1 O2 2.1759(13) 7
Mn1 O2 2.1759(13) .
Mn1 O1 2.1793(14) 7
Mn1 O1 2.1793(14) .
Mn1 O3 2.1918(14) 7
Mn1 O3 2.1918(14) .
O1 C2 1.233(2) .
O2 C2 1.234(2) 4_545
O3 C1 1.2437(19) .
C1 O3 1.2437(19) 2_655
C1 H1 0.9300 .
C2 O2 1.234(2) 4
C2 H2 0.9300 .
N1 C3 1.273(3) .
N1 H1A 0.8680 .
N1 H1B 0.8445 .
C3 N1 1.273(3) 2_554
C3 N2 1.2788(10) .
N2 H3A 0.8600 .

loop_
_geom_hbond_atom_site_label_D
_geom_hbond_atom_site_label_H
_geom_hbond_atom_site_label_A
_geom_hbond_distance_DH
_geom_hbond_distance_HA
_geom_hbond_distance_DA
_geom_hbond_angle_DHA
_geom_hbond_site_symmetry_A
N1 H1A O2 0.87 2.01 2.862(3) 165.4 4
N1 H1B O3 0.84 2.07 2.897(3) 165.3 7_565
N2 H3A O1 0.86 1.96 2.792(2) 163.5 .
